data_4128704
loop_
_publ_author_name
'Harada, Jun'
'Kawamura, Yuto'
'Takahashi, Yukihiro'
'Uemura, Yohei'
'Hasegawa, Tatsuo'
'Taniguchi, Hiroki'
'Maruyama, Koji'

_publ_section_title
;
 Plastic/Ferroelectric Crystals with Easily Switchable Polarization:
 Low-Voltage Operation, Unprecedentedly High Pyroelectric Performance, and
 Large Piezoelectric Effect in Polycrystalline Forms.
;
_journal_issue 23
_journal_name_full 'Journal of the American Chemical Society'
_journal_page_first 9349
_journal_page_last 9357
_journal_paper_doi 10.1021/jacs.9b03369
_journal_volume 141
_journal_year 2019
_chemical_formula_moiety '2(O2 Re0.5), C5 H8 N1, C1 H4'
_chemical_formula_sum 'C6 H12 N O4 Re'
_chemical_formula_weight 348.37
_space_group_crystal_system rhombohedral
_space_group_IT_number 160
_space_group_name_Hall 'P 3* -2'
_space_group_name_H-M_alt 'R 3 m :R'
_atom_sites_solution_hydrogens mixed
_atom_sites_solution_primary dual
_audit_creation_date 2019-02-10
_audit_creation_method
;
Olex2 1.2
(compiled 2018.05.29 svn.r3508 for OlexSys, GUI svn.r5506)
;
_cell_angle_alpha 89.8460(10)
_cell_angle_beta 89.8460(10)
_cell_angle_gamma 89.8460(10)
_cell_formula_units_Z 1
_cell_length_a 6.1776(7)
_cell_length_b 6.1776(7)
_cell_length_c 6.1776(7)
_cell_measurement_reflns_used 2663
_cell_measurement_temperature 300
_cell_measurement_theta_max 26.881
_cell_measurement_theta_min 3.298
_cell_volume 235.75(5)
_computing_cell_refinement 'SAINT v8.34A (Bruker, 2013)'
_computing_data_collection 'Bruker APEX2 2014.1-1 (Bruker, 2014)'
_computing_data_reduction 'SAINT v8.34A (Bruker, 2013)'
_computing_molecular_graphics 'Mercury (Macrae et al., 2006)'
_computing_publication_material 'Olex2 (Dolomanov et al., 2009)'
_computing_structure_refinement 'SHELXL-2018/3 (Sheldrick, 2018)'
_computing_structure_solution 'ShelXT (Sheldrick, 2015)'
_diffrn_ambient_temperature 300
_diffrn_detector_area_resol_mean 8.3333
_diffrn_measured_fraction_theta_full 1.000
_diffrn_measured_fraction_theta_max 1.000
_diffrn_measurement_device_type 'Bruker APEX-II CCD'
_diffrn_measurement_method '\f and \w scans'
_diffrn_radiation_type MoK\a
_diffrn_radiation_wavelength 0.71073
_diffrn_reflns_av_R_equivalents 0.0341
_diffrn_reflns_av_unetI/netI 0.0173
_diffrn_reflns_Laue_measured_fraction_full 1.000
_diffrn_reflns_Laue_measured_fraction_max 1.000
_diffrn_reflns_limit_h_max 8
_diffrn_reflns_limit_h_min -7
_diffrn_reflns_limit_k_max 7
_diffrn_reflns_limit_k_min -8
_diffrn_reflns_limit_l_max 8
_diffrn_reflns_limit_l_min -8
_diffrn_reflns_number 3410
_diffrn_reflns_point_group_measured_fraction_full 0.997
_diffrn_reflns_point_group_measured_fraction_max 0.995
_diffrn_reflns_theta_full 25.242
_diffrn_reflns_theta_max 27.400
_diffrn_reflns_theta_min 3.298
_diffrn_source 'rotating-anode X-ray tube'
_diffrn_standards_number 0
_exptl_absorpt_coefficient_mu 12.864
_exptl_absorpt_correction_T_max 0.4659
_exptl_absorpt_correction_T_min 0.3323
_exptl_absorpt_correction_type multi-scan
_exptl_absorpt_process_details
'SADABS-2014/4 (Bruker,2014/4) was used for absorption correction. wR2(int) was 0.1009 before and 0.0417 after correction. The Ratio of minimum to maximum transmission is 0.7132. The \l/2 correction factor is Not present.'
_exptl_crystal_colour colourless
_exptl_crystal_colour_primary colourless
_exptl_crystal_density_diffrn 2.454
_exptl_crystal_description block
_exptl_crystal_F_000 162
_exptl_crystal_size_max 0.13
_exptl_crystal_size_mid 0.06
_exptl_crystal_size_min 0.04
_refine_diff_density_max 0.171
_refine_diff_density_min -0.642
_refine_diff_density_rms 0.106
_refine_ls_abs_structure_details
;
 Refined as an inversion twin.
;
_refine_ls_abs_structure_Flack 0.23(9)
_refine_ls_extinction_method none
_refine_ls_goodness_of_fit_ref 1.171
_refine_ls_hydrogen_treatment mixed
_refine_ls_matrix_type full
_refine_ls_number_parameters 32
_refine_ls_number_reflns 421
_refine_ls_number_restraints 18
_refine_ls_restrained_S_all 1.185
_refine_ls_R_factor_all 0.0168
_refine_ls_R_factor_gt 0.0168
_refine_ls_shift/su_max 0.000
_refine_ls_shift/su_mean 0.000
_refine_ls_structure_factor_coef Fsqd
_refine_ls_weighting_details 'w=1/[\s^2^(Fo^2^)+(0.0267P)^2^+0.0124P] where P=(Fo^2^+2Fc^2^)/3'
_refine_ls_weighting_scheme calc
_refine_ls_wR_factor_gt 0.0415
_refine_ls_wR_factor_ref 0.0415
_reflns_Friedel_coverage 0.967
_reflns_Friedel_fraction_full 0.994
_reflns_Friedel_fraction_max 0.990
_reflns_number_gt 421
_reflns_number_total 421
_reflns_threshold_expression 'I > 2\s(I)'
_cod_data_source_file ja9b03369_si_002.cif
_cod_data_source_block 1-ABCH_ReO4_300K
_cod_original_cell_volume 235.75(8)
_cod_original_sg_symbol_H-M 'R 3 m:r'
_cod_database_code 4128704
_shelx_shelxl_version_number 2018/3
_shelx_space_group_comment
;
The symmetry employed for this shelxl refinement is uniquely defined
by the following loop, which should always be used as a source of
symmetry information in preference to the above space-group names.
They are only intended as comments.
;
_shelx_estimated_absorpt_t_max 0.627
_shelx_estimated_absorpt_t_min 0.286
_olex2_refinement_description
;
1. Twinned data refinement
 Scales: 0.77(9)
 0.23(9)
2. Fixed Uiso
 At 1.2 times of:
  All C(H) groups, All C(H,H) groups, All N(H) groups
3. Shared sites
{C2, C3}
4. Restrained distances
 C3-H2
 0.97 with sigma of 0.02
5. Uiso/Uaniso restraints and constraints
Uanis(C2) = Uanis(C3)
6. Rigid body (RIGU) restrains
 All non-hydrogen atoms
 with sigma for 1-2 distances of 0.004 and sigma for 1-3 distances of 0.004
7. Others
 Fixed Sof: H1A(0.5) H1B(0.5) C2(0.33333) H3(0.16667) C3(0.16667) H2(0.66667)
8.a Ternary CH refined with riding coordinates:
 N1(H1N), C2(H3)
8.b Secondary CH2 refined with riding coordinates:
 C1(H1A,H1B)
;
_olex2_submission_special_instructions 'No special instructions were received'

loop_
_space_group_symop_operation_xyz
'x, y, z'
'z, x, y'
'y, z, x'
'y, x, z'
'x, z, y'
'z, y, x'

loop_
_atom_site_label
_atom_site_type_symbol
_atom_site_fract_x
_atom_site_fract_y
_atom_site_fract_z
_atom_site_U_iso_or_equiv
_atom_site_adp_type
_atom_site_occupancy
_atom_site_site_symmetry_order
_atom_site_calc_flag
_atom_site_refinement_flags_posn
_atom_site_refinement_flags_adp
_atom_site_refinement_flags_occupancy
_atom_site_disorder_assembly
_atom_site_disorder_group
Re1 Re 0.00000(2) 0.00000(2) 0.00000(2) 0.0768(2) Uani 1 6 d S TU P . .
O1 O -0.157(2) -0.157(2) -0.157(2) 0.32(3) Uani 1 6 d S TU P . .
O2 O -0.042(3) 0.270(3) -0.042(3) 0.187(8) Uani 1 2 d S TU P . .
N1 N 0.594(3) 0.594(3) 0.594(3) 0.166(11) Uani 1 6 d S TU P . .
H1N H 0.685807 0.685810 0.685810 0.199 Uiso 1 6 calc RS T P A .
C1 C 0.708(3) 0.433(3) 0.433(3) 0.170(10) Uani 1 2 d S TU P . 1
H1A H 0.795298 0.507329 0.325135 0.204 Uiso 0.5 1 calc R . . . 1
H1B H 0.795298 0.325135 0.507329 0.204 Uiso 0.5 1 calc R . . . 1
C2 C 0.520(4) 0.348(3) 0.348(3) 0.169(11) Uani 0.6667 2 d S TU P . 1
H3 H 0.524543 0.236319 0.236319 0.203 Uiso 0.3333 2 calc RS T P . 1
C3 C 0.520(4) 0.348(3) 0.348(3) 0.169(11) Uani 0.3333 2 d DS TU P B 2
H2 H 0.53(5) 0.31(5) 0.196(13) 0.203 Uiso 0.6667 1 d DR . . C 2

loop_
_atom_site_aniso_label
_atom_site_aniso_U_11
_atom_site_aniso_U_22
_atom_site_aniso_U_33
_atom_site_aniso_U_23
_atom_site_aniso_U_13
_atom_site_aniso_U_12
Re1 0.0768(2) 0.0768(2) 0.0768(2) -0.00603(10) -0.00603(10) -0.00603(10)
O1 0.32(3) 0.32(3) 0.32(3) -0.136(19) -0.136(19) -0.136(19)
O2 0.231(13) 0.098(8) 0.231(13) 0.030(7) 0.026(16) 0.030(7)
N1 0.166(11) 0.166(11) 0.166(11) -0.037(9) -0.037(9) -0.037(9)
C1 0.097(9) 0.206(15) 0.206(15) -0.054(19) 0.017(7) 0.017(7)
C2 0.119(12) 0.195(18) 0.195(18) -0.09(2) 0.023(6) 0.023(6)
C3 0.119(12) 0.195(18) 0.195(18) -0.09(2) 0.023(6) 0.023(6)

loop_
_atom_type_symbol
_atom_type_description
_atom_type_scat_dispersion_real
_atom_type_scat_dispersion_imag
_atom_type_scat_source
C C 0.0033 0.0016 'International Tables Vol C Tables 4.2.6.8 and 6.1.1.4'
H H 0.0000 0.0000 'International Tables Vol C Tables 4.2.6.8 and 6.1.1.4'
N N 0.0061 0.0033 'International Tables Vol C Tables 4.2.6.8 and 6.1.1.4'
O O 0.0106 0.0060 'International Tables Vol C Tables 4.2.6.8 and 6.1.1.4'
Re Re -1.0185 7.2310 'International Tables Vol C Tables 4.2.6.8 and 6.1.1.4'

loop_
_geom_angle_atom_site_label_1
_geom_angle_atom_site_label_2
_geom_angle_atom_site_label_3
_geom_angle
_geom_angle_site_symmetry_1
_geom_angle_site_symmetry_3
O1 Re1 O2 113.0(9) . .
O1 Re1 O2 113.0(9) . 2
O1 Re1 O2 113.0(9) . 3
O2 Re1 O2 105.7(10) . 2
O2 Re1 O2 105.7(10) . 3
O2 Re1 O2 105.7(10) 3 2
C1 N1 H1N 118.3 3 .
C1 N1 H1N 118.3 . .
C1 N1 H1N 118.3 2 .
C1 N1 C1 99.4(19) . 2
C1 N1 C1 99.4(19) . 3
C1 N1 C1 99.4(19) 3 2
N1 C1 H1A 112.5 . .
N1 C1 H1B 112.5 . .
H1A C1 H1B 110.0 . .
C2 C1 N1 96.1(18) . .
C2 C1 H1A 112.5 . .
C2 C1 H1B 112.5 . .
C1 C2 C2 109.0(11) . 2
C1 C2 C2 109.0(11) . 3
C1 C2 H3 121.2 . .
C1 C2 H2 113(10) . 5
C2 C2 C2 60.001(1) 3 2
C2 C2 H3 121.2 2 .
C2 C2 H3 121.2 3 .
C2 C2 H2 138(10) 2 5
C2 C2 H2 103(10) 3 5
H3 C2 H2 31.4 . 5
H2 C3 H2 62(10) . 5

loop_
_geom_bond_atom_site_label_1
_geom_bond_atom_site_label_2
_geom_bond_distance
_geom_bond_site_symmetry_2
Re1 O1 1.69(2) .
Re1 O2 1.705(14) 3
Re1 O2 1.705(14) .
Re1 O2 1.705(14) 2
N1 H1N 0.9800 .
N1 C1 1.57(3) 3
N1 C1 1.57(3) 2
N1 C1 1.57(3) .
C1 H1A 0.9700 .
C1 H1B 0.9700 .
C1 C2 1.38(4) .
C2 C2 1.50(3) 3
C2 C2 1.50(3) 2
C2 H3 0.9800 .
C2 H2 0.97(3) 5
C3 H2 0.97(3) 5
C3 H2 0.97(3) .

loop_
_geom_hbond_atom_site_label_D
_geom_hbond_atom_site_label_H
_geom_hbond_atom_site_label_A
_geom_hbond_distance_DH
_geom_hbond_distance_HA
_geom_hbond_distance_DA
_geom_hbond_angle_DHA
_geom_hbond_site_symmetry_A
_geom_hbond_publ_flag
N1 H1N O1 0.98 1.68 2.66(4) 180.0 1_666 yes

loop_
_geom_torsion_atom_site_label_1
_geom_torsion_atom_site_label_2
_geom_torsion_atom_site_label_3
_geom_torsion_atom_site_label_4
_geom_torsion
_geom_torsion_site_symmetry_1
_geom_torsion_site_symmetry_4
N1 C1 C2 C2 -31.9(2) . 3
N1 C1 C2 C2 31.9(2) . 2
C1 N1 C1 C2 50.6(13) 3 .
C1 N1 C1 C2 -50.6(13) 2 .

loop_
_twin_individual_id
_twin_individual_mass_fraction_refined
1 0.77(9)
2 0.23(9)
